data_7233174
loop_
_publ_author_name
'Bilal R. Kaafarani'
'Ala'a O. El-Ballouli'
'Roman Trattnig'
'Alexandr Fonari'
'Stefan Sax'
'Brigitte Wex'
'Chad Risko'
'Rony S. Khnayzer'
'Stephen Barlow'
'Digambara Patra'
'Tatiana V. Timofeeva'
'Emil J. W. List'
'Jean-Luc Bredase'
'Seth R. Mardere'

_publ_section_title
;
 Bis(carbazolyl) derivatives of pyrene and tetrahydropyrene: synthesis,
 structures, optical properties, electrochemistry, and electroluminescence
;
_journal_name_full 'Journal of Materials Chemistry C'
_journal_page_first 1638
_journal_page_last 1650
_journal_paper_doi 10.1039/C2TC00474G
_journal_volume 1
_journal_year 2013
_chemical_formula_moiety 'C30 H20 N2'
_chemical_formula_sum 'C30 H20 N2'
_chemical_formula_weight 408.48
_space_group_IT_number 61
_space_group_name_Hall '-P 2ac 2ab'
_space_group_name_H-M_alt 'P b c a'
_symmetry_cell_setting orthorhombic
_symmetry_space_group_name_Hall '-P 2ac 2ab'
_symmetry_space_group_name_H-M 'P b c a'
_atom_sites_solution_hydrogens geom
_atom_sites_solution_primary direct
_atom_sites_solution_secondary difmap
_cell_angle_alpha 90.00
_cell_angle_beta 90.00
_cell_angle_gamma 90.00
_cell_formula_units_Z 8
_cell_length_a 8.194(2)
_cell_length_b 16.337(5)
_cell_length_c 31.464(8)
_cell_measurement_reflns_used 545
_cell_measurement_temperature 100(2)
_cell_measurement_theta_max 19.75
_cell_measurement_theta_min 2.58
_cell_volume 4212(2)
_computing_cell_refinement 'Bruker SAINT'
_computing_data_collection 'Bruker APEX2'
_computing_data_reduction 'Bruker SAINT'
_computing_molecular_graphics 'Bruker SHELXTL'
_computing_publication_material 'Bruker SHELXTL'
_computing_structure_refinement 'SHELXL-97 (Sheldrick, 2008)'
_computing_structure_solution 'SHELXS-97 (Sheldrick, 2008)'
_diffrn_ambient_temperature 100(2)
_diffrn_measured_fraction_theta_full 1.000
_diffrn_measured_fraction_theta_max 1.000
_diffrn_measurement_device_type 'Bruker APEX-II CCD'
_diffrn_measurement_method '\f and \w scans'
_diffrn_radiation_monochromator graphite
_diffrn_radiation_source 'sealed tube'
_diffrn_radiation_type MoK\a
_diffrn_radiation_wavelength 0.71073
_diffrn_reflns_av_R_equivalents 0.1325
_diffrn_reflns_av_sigmaI/netI 0.0927
_diffrn_reflns_limit_h_max 9
_diffrn_reflns_limit_h_min -9
_diffrn_reflns_limit_k_max 17
_diffrn_reflns_limit_k_min -19
_diffrn_reflns_limit_l_max 35
_diffrn_reflns_limit_l_min -37
_diffrn_reflns_number 20921
_diffrn_reflns_theta_full 24.99
_diffrn_reflns_theta_max 24.99
_diffrn_reflns_theta_min 2.49
_diffrn_standards_number 0
_exptl_absorpt_coefficient_mu 0.075
_exptl_absorpt_correction_T_max 0.7461
_exptl_absorpt_correction_T_min 0.6263
_exptl_absorpt_correction_type multi-scan
_exptl_absorpt_process_details 'SADABS (Sheldrick, 2003)'
_exptl_crystal_colour white
_exptl_crystal_density_diffrn 1.288
_exptl_crystal_density_meas ?
_exptl_crystal_density_method none
_exptl_crystal_description prism
_exptl_crystal_F_000 1712
_exptl_crystal_size_max 0.10
_exptl_crystal_size_mid 0.08
_exptl_crystal_size_min 0.06
_refine_diff_density_max 0.222
_refine_diff_density_min -0.216
_refine_diff_density_rms 0.060
_refine_ls_extinction_coef 0.0045(6)
_refine_ls_extinction_expression Fc^*^=kFc[1+0.001xFc^2^\l^3^/sin(2\q)]^-1/4^
_refine_ls_extinction_method SHELXL
_refine_ls_goodness_of_fit_ref 1.004
_refine_ls_hydrogen_treatment constr
_refine_ls_matrix_type full
_refine_ls_number_parameters 290
_refine_ls_number_reflns 3713
_refine_ls_number_restraints 0
_refine_ls_restrained_S_all 1.004
_refine_ls_R_factor_all 0.1234
_refine_ls_R_factor_gt 0.0558
_refine_ls_shift/su_max 0.000
_refine_ls_shift/su_mean 0.000
_refine_ls_structure_factor_coef Fsqd
_refine_ls_weighting_details 'calc w=1/[\s^2^(Fo^2^)+(0.0621P)^2^+0.0000P] where P=(Fo^2^+2Fc^2^)/3'
_refine_ls_weighting_scheme calc
_refine_ls_wR_factor_gt 0.1121
_refine_ls_wR_factor_ref 0.1431
_reflns_number_gt 2072
_reflns_number_total 3713
_reflns_threshold_expression >2sigma(I)
_cod_data_source_file 1000001.cif
_cod_data_source_block PCOD1000001
_cod_depositor_comments
;
The following automatic conversions were performed:

data item '_symmetry_cell_setting' value 'Orthorhombic' was changed
to 'orthorhombic' in accordance with the built-in table derived from
the CIF Core dictionary named 'cif_core.dic' version 2.4.5 last
updated on 2014-11-21.

data item '_exptl_crystal_density_meas' value 'not measured' was
changed to '?' -- the value is perceived as not measured.

Automatic conversion script
Id: cif_fix_values 6909 2019-04-08 15:41:33Z antanas 
;
_cod_original_cell_volume 4211.9(19)
_cod_original_sg_symbol_Hall '-P 2ac 2ab '
_cod_original_sg_symbol_H-M 'P b c a '
_cod_database_code 7233174

loop_
_symmetry_equiv_pos_as_xyz
'x, y, z'
'-x+1/2, -y, z+1/2'
'-x, y+1/2, -z+1/2'
'x+1/2, -y+1/2, -z'
'-x, -y, -z'
'x-1/2, y, -z-1/2'
'x, -y-1/2, z-1/2'
'-x-1/2, y-1/2, z'

loop_
_atom_site_label
_atom_site_type_symbol
_atom_site_fract_x
_atom_site_fract_y
_atom_site_fract_z
_atom_site_U_iso_or_equiv
_atom_site_adp_type
_atom_site_occupancy
_atom_site_symmetry_multiplicity
_atom_site_calc_flag
_atom_site_refinement_flags
_atom_site_disorder_assembly
_atom_site_disorder_group
N1 N 0.6425(3) 0.32245(15) 0.07192(7) 0.0291(6) Uani 1 1 d . . .
N2 N 0.1100(3) 0.46416(14) 0.15686(8) 0.0268(6) Uani 1 1 d . . .
C1 C 0.7273(4) 0.25052(18) 0.08125(9) 0.0286(7) Uani 1 1 d . . .
C2 C 0.6913(4) 0.19054(19) 0.11088(10) 0.0344(8) Uani 1 1 d . . .
H2A H 0.5991 0.1950 0.1290 0.041 Uiso 1 1 calc R . .
C3 C 0.7950(4) 0.1239(2) 0.11303(10) 0.0383(9) Uani 1 1 d . . .
H3A H 0.7737 0.0817 0.1330 0.046 Uiso 1 1 calc R . .
C4 C 0.9308(4) 0.1177(2) 0.08623(10) 0.0390(9) Uani 1 1 d . . .
H4A H 1.0000 0.0712 0.0884 0.047 Uiso 1 1 calc R . .
C5 C 0.9659(4) 0.17752(19) 0.05680(10) 0.0369(8) Uani 1 1 d . . .
H5A H 1.0589 0.1730 0.0389 0.044 Uiso 1 1 calc R . .
C6 C 0.8623(4) 0.24462(19) 0.05389(9) 0.0297(7) Uani 1 1 d . . .
C7 C 0.8596(4) 0.31600(19) 0.02664(9) 0.0298(8) Uani 1 1 d . . .
C8 C 0.9550(4) 0.3436(2) -0.00694(10) 0.0374(8) Uani 1 1 d . . .
H8A H 1.0473 0.3130 -0.0159 0.045 Uiso 1 1 calc R . .
C9 C 0.9146(4) 0.4157(2) -0.02724(10) 0.0430(9) Uani 1 1 d . . .
H9A H 0.9779 0.4340 -0.0507 0.052 Uiso 1 1 calc R . .
C10 C 0.7812(4) 0.4623(2) -0.01347(10) 0.0412(9) Uani 1 1 d . . .
H10A H 0.7571 0.5125 -0.0273 0.049 Uiso 1 1 calc R . .
C11 C 0.6837(4) 0.43674(19) 0.01988(10) 0.0357(8) Uani 1 1 d . . .
H11A H 0.5935 0.4685 0.0292 0.043 Uiso 1 1 calc R . .
C12 C 0.7228(4) 0.36281(18) 0.03916(9) 0.0292(7) Uani 1 1 d . . .
C13 C 0.5048(4) 0.35456(17) 0.09418(9) 0.0269(7) Uani 1 1 d . . .
C14 C 0.3485(4) 0.34331(19) 0.07892(10) 0.0358(8) Uani 1 1 d . . .
H14A H 0.3308 0.3107 0.0544 0.043 Uiso 1 1 calc R . .
C15 C 0.2169(4) 0.37966(18) 0.09948(9) 0.0310(8) Uani 1 1 d . . .
H15A H 0.1094 0.3722 0.0889 0.037 Uiso 1 1 calc R . .
C16 C 0.2430(4) 0.42663(16) 0.13536(9) 0.0245(7) Uani 1 1 d . . .
C17 C 0.3991(4) 0.43569(18) 0.15139(9) 0.0297(7) Uani 1 1 d . . .
H17A H 0.4162 0.4659 0.1768 0.036 Uiso 1 1 calc R . .
C18 C 0.5305(4) 0.40089(17) 0.13047(9) 0.0290(7) Uani 1 1 d . . .
H18A H 0.6380 0.4087 0.1410 0.035 Uiso 1 1 calc R . .
C19 C -0.0160(3) 0.42200(17) 0.17759(9) 0.0245(7) Uani 1 1 d . . .
C20 C -0.0594(3) 0.34004(17) 0.17466(9) 0.0270(7) Uani 1 1 d . . .
H20A H -0.0050 0.3040 0.1557 0.032 Uiso 1 1 calc R . .
C21 C -0.1846(4) 0.31293(19) 0.20033(10) 0.0331(8) Uani 1 1 d . . .
H21A H -0.2161 0.2570 0.1991 0.040 Uiso 1 1 calc R . .
C22 C -0.2663(4) 0.3657(2) 0.22811(9) 0.0354(8) Uani 1 1 d . . .
H22A H -0.3512 0.3451 0.2457 0.042 Uiso 1 1 calc R . .
C23 C -0.2249(4) 0.4472(2) 0.23019(9) 0.0337(8) Uani 1 1 d . . .
H23A H -0.2822 0.4834 0.2485 0.040 Uiso 1 1 calc R . .
C24 C -0.0977(4) 0.47579(18) 0.20500(9) 0.0262(7) Uani 1 1 d . . .
C25 C -0.0183(4) 0.55494(17) 0.20114(9) 0.0268(7) Uani 1 1 d . . .
C26 C -0.0407(4) 0.63029(19) 0.22083(10) 0.0339(8) Uani 1 1 d . . .
H26A H -0.1249 0.6376 0.2412 0.041 Uiso 1 1 calc R . .
C27 C 0.0618(4) 0.69437(19) 0.21016(11) 0.0388(9) Uani 1 1 d . . .
H27A H 0.0480 0.7462 0.2234 0.047 Uiso 1 1 calc R . .
C28 C 0.1848(4) 0.68364(19) 0.18021(11) 0.0389(9) Uani 1 1 d . . .
H28A H 0.2526 0.7288 0.1732 0.047 Uiso 1 1 calc R . .
C29 C 0.2115(4) 0.60995(17) 0.16046(10) 0.0335(8) Uani 1 1 d . . .
H29A H 0.2956 0.6034 0.1400 0.040 Uiso 1 1 calc R . .
C30 C 0.1098(4) 0.54513(17) 0.17185(9) 0.0267(7) Uani 1 1 d . . .

loop_
_atom_site_aniso_label
_atom_site_aniso_U_11
_atom_site_aniso_U_22
_atom_site_aniso_U_33
_atom_site_aniso_U_23
_atom_site_aniso_U_13
_atom_site_aniso_U_12
N1 0.0297(15) 0.0331(15) 0.0245(14) -0.0029(11) 0.0057(12) 0.0024(12)
N2 0.0260(14) 0.0247(13) 0.0297(15) -0.0005(11) 0.0053(12) 0.0017(11)
C1 0.0277(18) 0.0328(18) 0.0253(17) -0.0097(14) -0.0031(15) 0.0026(15)
C2 0.036(2) 0.040(2) 0.0272(17) -0.0047(15) 0.0025(15) 0.0055(16)
C3 0.045(2) 0.039(2) 0.0308(18) 0.0002(16) -0.0021(17) 0.0057(17)
C4 0.042(2) 0.040(2) 0.035(2) -0.0097(16) -0.0073(17) 0.0120(17)
C5 0.0313(19) 0.046(2) 0.0333(19) -0.0130(16) 0.0004(16) 0.0050(16)
C6 0.0256(17) 0.0387(19) 0.0248(16) -0.0132(14) 0.0002(15) 0.0001(15)
C7 0.0259(17) 0.0354(19) 0.0281(18) -0.0103(14) 0.0006(15) -0.0053(15)
C8 0.036(2) 0.042(2) 0.0339(19) -0.0106(16) 0.0085(16) -0.0078(17)
C9 0.046(2) 0.049(2) 0.035(2) -0.0083(17) 0.0111(18) -0.0135(19)
C10 0.052(2) 0.0361(19) 0.0358(19) -0.0013(15) 0.0019(19) -0.0127(18)
C11 0.039(2) 0.036(2) 0.0320(18) -0.0051(15) 0.0056(16) -0.0046(16)
C12 0.0294(18) 0.0330(18) 0.0251(17) -0.0074(14) 0.0027(15) -0.0061(15)
C13 0.0303(18) 0.0270(17) 0.0234(16) 0.0001(13) 0.0062(15) 0.0040(14)
C14 0.035(2) 0.044(2) 0.0289(18) -0.0105(15) 0.0001(16) -0.0017(17)
C15 0.0256(18) 0.0394(19) 0.0279(17) -0.0051(14) -0.0010(15) -0.0008(15)
C16 0.0259(17) 0.0248(16) 0.0230(15) 0.0016(13) 0.0037(15) 0.0023(13)
C17 0.0310(18) 0.0322(18) 0.0260(17) -0.0032(14) 0.0018(15) 0.0007(15)
C18 0.0257(18) 0.0361(18) 0.0251(17) -0.0003(14) -0.0009(15) 0.0026(15)
C19 0.0231(16) 0.0269(17) 0.0235(16) 0.0038(13) -0.0021(14) 0.0015(14)
C20 0.0236(17) 0.0289(17) 0.0286(17) 0.0013(13) 0.0003(14) 0.0015(14)
C21 0.0338(19) 0.0335(18) 0.0321(18) 0.0048(15) -0.0060(16) -0.0038(16)
C22 0.0288(18) 0.051(2) 0.0266(17) 0.0051(15) 0.0032(15) -0.0070(16)
C23 0.0285(19) 0.045(2) 0.0274(17) -0.0029(15) 0.0015(15) 0.0018(16)
C24 0.0231(17) 0.0341(18) 0.0213(16) -0.0020(13) -0.0028(14) 0.0033(14)
C25 0.0270(18) 0.0303(18) 0.0231(16) -0.0006(13) -0.0019(14) 0.0038(14)
C26 0.0332(19) 0.0369(19) 0.0315(18) -0.0076(15) -0.0066(16) 0.0103(16)
C27 0.040(2) 0.0296(19) 0.047(2) -0.0130(16) -0.0150(18) 0.0077(17)
C28 0.036(2) 0.0292(18) 0.052(2) 0.0014(16) -0.0068(18) 0.0014(16)
C29 0.0335(19) 0.0272(18) 0.0399(19) 0.0045(15) 0.0017(16) 0.0009(15)
C30 0.0266(17) 0.0257(17) 0.0277(17) 0.0007(13) -0.0029(15) 0.0038(14)

loop_
_atom_type_symbol
_atom_type_description
_atom_type_scat_dispersion_real
_atom_type_scat_dispersion_imag
_atom_type_scat_source
C C 0.0033 0.0016 'International Tables Vol C Tables 4.2.6.8 and 6.1.1.4'
H H 0.0000 0.0000 'International Tables Vol C Tables 4.2.6.8 and 6.1.1.4'
N N 0.0061 0.0033 'International Tables Vol C Tables 4.2.6.8 and 6.1.1.4'

loop_
_geom_angle_atom_site_label_1
_geom_angle_atom_site_label_2
_geom_angle_atom_site_label_3
_geom_angle
_geom_angle_site_symmetry_1
_geom_angle_site_symmetry_3
C12 N1 C1 108.7(2) . .
C12 N1 C13 124.3(2) . .
C1 N1 C13 126.8(2) . .
C19 N2 C30 107.8(2) . .
C19 N2 C16 125.0(2) . .
C30 N2 C16 124.5(2) . .
C2 C1 N1 129.1(3) . .
C2 C1 C6 122.1(3) . .
N1 C1 C6 108.7(3) . .
C3 C2 C1 117.4(3) . .
C3 C2 H2A 121.3 . .
C1 C2 H2A 121.3 . .
C2 C3 C4 121.1(3) . .
C2 C3 H3A 119.4 . .
C4 C3 H3A 119.4 . .
C5 C4 C3 121.3(3) . .
C5 C4 H4A 119.4 . .
C3 C4 H4A 119.4 . .
C4 C5 C6 118.5(3) . .
C4 C5 H5A 120.8 . .
C6 C5 H5A 120.8 . .
C5 C6 C1 119.7(3) . .
C5 C6 C7 133.2(3) . .
C1 C6 C7 107.2(3) . .
C8 C7 C12 118.9(3) . .
C8 C7 C6 134.7(3) . .
C12 C7 C6 106.4(3) . .
C9 C8 C7 119.6(3) . .
C9 C8 H8A 120.2 . .
C7 C8 H8A 120.2 . .
C8 C9 C10 120.5(3) . .
C8 C9 H9A 119.8 . .
C10 C9 H9A 119.8 . .
C11 C10 C9 121.5(3) . .
C11 C10 H10A 119.3 . .
C9 C10 H10A 119.3 . .
C10 C11 C12 117.4(3) . .
C10 C11 H11A 121.3 . .
C12 C11 H11A 121.3 . .
N1 C12 C11 128.9(3) . .
N1 C12 C7 109.0(3) . .
C11 C12 C7 122.1(3) . .
C14 C13 C18 120.0(3) . .
C14 C13 N1 120.9(3) . .
C18 C13 N1 119.0(3) . .
C13 C14 C15 120.1(3) . .
C13 C14 H14A 120.0 . .
C15 C14 H14A 120.0 . .
C16 C15 C14 119.8(3) . .
C16 C15 H15A 120.1 . .
C14 C15 H15A 120.1 . .
C15 C16 C17 120.0(3) . .
C15 C16 N2 120.6(3) . .
C17 C16 N2 119.3(2) . .
C16 C17 C18 120.1(3) . .
C16 C17 H17A 119.9 . .
C18 C17 H17A 119.9 . .
C17 C18 C13 119.9(3) . .
C17 C18 H18A 120.1 . .
C13 C18 H18A 120.1 . .
C20 C19 C24 121.5(3) . .
C20 C19 N2 129.2(3) . .
C24 C19 N2 109.3(2) . .
C21 C20 C19 117.5(3) . .
C21 C20 H20A 121.3 . .
C19 C20 H20A 121.3 . .
C20 C21 C22 121.6(3) . .
C20 C21 H21A 119.2 . .
C22 C21 H21A 119.2 . .
C23 C22 C21 120.5(3) . .
C23 C22 H22A 119.7 . .
C21 C22 H22A 119.7 . .
C22 C23 C24 118.9(3) . .
C22 C23 H23A 120.6 . .
C24 C23 H23A 120.6 . .
C23 C24 C19 119.9(3) . .
C23 C24 C25 133.0(3) . .
C19 C24 C25 107.0(2) . .
C26 C25 C30 119.5(3) . .
C26 C25 C24 133.7(3) . .
C30 C25 C24 106.7(2) . .
C27 C26 C25 118.8(3) . .
C27 C26 H26A 120.6 . .
C25 C26 H26A 120.6 . .
C26 C27 C28 120.6(3) . .
C26 C27 H27A 119.7 . .
C28 C27 H27A 119.7 . .
C29 C28 C27 122.2(3) . .
C29 C28 H28A 118.9 . .
C27 C28 H28A 118.9 . .
C28 C29 C30 117.0(3) . .
C28 C29 H29A 121.5 . .
C30 C29 H29A 121.5 . .
C29 C30 N2 128.9(3) . .
C29 C30 C25 121.9(3) . .
N2 C30 C25 109.2(2) . .

loop_
_geom_bond_atom_site_label_1
_geom_bond_atom_site_label_2
_geom_bond_distance
_geom_bond_site_symmetry_2
N1 C12 1.389(4) .
N1 C1 1.396(4) .
N1 C13 1.428(4) .
N2 C19 1.402(3) .
N2 C30 1.404(3) .
N2 C16 1.422(3) .
C1 C2 1.384(4) .
C1 C6 1.405(4) .
C2 C3 1.382(4) .
C2 H2A 0.9500 .
C3 C4 1.400(4) .
C3 H3A 0.9500 .
C4 C5 1.377(4) .
C4 H4A 0.9500 .
C5 C6 1.390(4) .
C5 H5A 0.9500 .
C6 C7 1.448(4) .
C7 C8 1.389(4) .
C7 C12 1.413(4) .
C8 C9 1.381(5) .
C8 H8A 0.9500 .
C9 C10 1.400(5) .
C9 H9A 0.9500 .
C10 C11 1.383(4) .
C10 H10A 0.9500 .
C11 C12 1.389(4) .
C11 H11A 0.9500 .
C13 C14 1.380(4) .
C13 C18 1.386(4) .
C14 C15 1.391(4) .
C14 H14A 0.9500 .
C15 C16 1.382(4) .
C15 H15A 0.9500 .
C16 C17 1.383(4) .
C17 C18 1.384(4) .
C17 H17A 0.9500 .
C18 H18A 0.9500 .
C19 C20 1.389(4) .
C19 C24 1.402(4) .
C20 C21 1.378(4) .
C20 H20A 0.9500 .
C21 C22 1.399(4) .
C21 H21A 0.9500 .
C22 C23 1.376(4) .
C22 H22A 0.9500 .
C23 C24 1.390(4) .
C23 H23A 0.9500 .
C24 C25 1.453(4) .
C25 C26 1.390(4) .
C25 C30 1.405(4) .
C26 C27 1.384(4) .
C26 H26A 0.9500 .
C27 C28 1.391(4) .
C27 H27A 0.9500 .
C28 C29 1.372(4) .
C28 H28A 0.9500 .
C29 C30 1.395(4) .
C29 H29A 0.9500 .
